data_7043583
loop_
_publ_author_name
'Lee, Kyounghoon'
'Donahue, Courtney M.'
'Daly, Scott R.'

_publ_section_title
;
 Triaminoborane-bridged diphosphine complexes with Ni and Pd: coordination
 chemistry, structures, and ligand-centered reactivity
;
_journal_name_full 'Dalton Trans.'
_journal_paper_doi 10.1039/C7DT02144E
_journal_year 2017
_chemical_formula_moiety 'C31 H36 B Cl2 N3 Ni O P2'
_chemical_formula_sum 'C31 H36 B Cl2 N3 Ni O P2'
_chemical_formula_weight 668.99
_space_group_crystal_system monoclinic
_space_group_IT_number 14
_space_group_name_Hall '-P 2ybc'
_space_group_name_H-M_alt 'P 1 21/c 1'
_symmetry_space_group_name_Hall '-P 2ybc'
_symmetry_space_group_name_H-M 'P 1 21/c 1'
_atom_sites_solution_hydrogens geom
_atom_sites_solution_primary direct
_audit_creation_date 2016-10-10
_audit_creation_method
;
Olex2 1.2
(compiled 2016.09.09 svn.r3337 for OlexSys, GUI svn.r5227)
;
_audit_update_record
;
2017-06-30 deposited with the CCDC.
2017-07-03 downloaded from the CCDC.
;
_cell_angle_alpha 90
_cell_angle_beta 110.222(5)
_cell_angle_gamma 90
_cell_formula_units_Z 4
_cell_length_a 10.9172(11)
_cell_length_b 21.128(2)
_cell_length_c 14.1842(14)
_cell_measurement_reflns_used 7988
_cell_measurement_temperature 190(2)
_cell_measurement_theta_max 24.33
_cell_measurement_theta_min 2.46
_cell_volume 3070.0(5)
_computing_cell_refinement 'APEX II (Bruker-AXS, 2015)'
_computing_data_collection 'APEX II (Bruker-AXS, 2015)'
_computing_data_reduction 'APEX II (Bruker-AXS, 2015)'
_computing_molecular_graphics 'Olex2 (Dolomanov et al., 2009)'
_computing_publication_material 'Olex2 (Dolomanov et al., 2009)'
_computing_structure_refinement 'ShelXL (Sheldrick, 2015)'
_computing_structure_solution 'ShelXT (Sheldrick, 2015)'
_diffrn_ambient_temperature 190.15
_diffrn_measured_fraction_theta_full 0.999
_diffrn_measured_fraction_theta_max 0.967
_diffrn_measurement_device_type 'Bruker Nonius Kappa Apex II'
_diffrn_radiation_type MoK\a
_diffrn_radiation_wavelength 0.71073
_diffrn_reflns_av_R_equivalents 0.0713
_diffrn_reflns_av_unetI/netI 0.0511
_diffrn_reflns_Laue_measured_fraction_full 0.999
_diffrn_reflns_Laue_measured_fraction_max 0.967
_diffrn_reflns_limit_h_max 13
_diffrn_reflns_limit_h_min -13
_diffrn_reflns_limit_k_max 22
_diffrn_reflns_limit_k_min -26
_diffrn_reflns_limit_l_max 17
_diffrn_reflns_limit_l_min -17
_diffrn_reflns_number 49466
_diffrn_reflns_point_group_measured_fraction_full 0.999
_diffrn_reflns_point_group_measured_fraction_max 0.967
_diffrn_reflns_theta_full 26.000
_diffrn_reflns_theta_max 26.815
_diffrn_reflns_theta_min 1.808
_exptl_absorpt_coefficient_mu 0.941
_exptl_absorpt_correction_T_max 0.7454
_exptl_absorpt_correction_T_min 0.6911
_exptl_absorpt_correction_type multi-scan
_exptl_absorpt_process_details
;
SADABS-2014/5 (Bruker,2014/5) was used for absorption correction.
wR2(int) was 0.0650 before and 0.0564 after correction.
The Ratio of minimum to maximum transmission is 0.9272.
The \l/2 correction factor is 0.00150.
;
_exptl_crystal_colour yellow-orange
_exptl_crystal_density_diffrn 1.447
_exptl_crystal_description prism-like
_exptl_crystal_F_000 1392
_exptl_crystal_size_max 0.2
_exptl_crystal_size_mid 0.12
_exptl_crystal_size_min 0.08
_refine_diff_density_max 0.564
_refine_diff_density_min -0.589
_refine_diff_density_rms 0.088
_refine_ls_extinction_coef 0.0020(6)
_refine_ls_extinction_expression Fc^*^=kFc[1+0.001xFc^2^\l^3^/sin(2\q)]^-1/4^
_refine_ls_extinction_method 'SHELXL-2014/7 (Sheldrick 2014'
_refine_ls_goodness_of_fit_ref 0.912
_refine_ls_hydrogen_treatment constr
_refine_ls_matrix_type full
_refine_ls_number_parameters 372
_refine_ls_number_reflns 6368
_refine_ls_number_restraints 0
_refine_ls_restrained_S_all 0.912
_refine_ls_R_factor_all 0.0739
_refine_ls_R_factor_gt 0.0408
_refine_ls_shift/su_max 0.000
_refine_ls_shift/su_mean 0.000
_refine_ls_structure_factor_coef Fsqd
_refine_ls_weighting_details 'w=1/[\s^2^(Fo^2^)+(0.1000P)^2^] where P=(Fo^2^+2Fc^2^)/3'
_refine_ls_weighting_scheme calc
_refine_ls_wR_factor_gt 0.1134
_refine_ls_wR_factor_ref 0.1391
_reflns_Friedel_coverage 0.000
_reflns_number_gt 4556
_reflns_number_total 6368
_reflns_threshold_expression 'I > 2\s(I)'
_cod_data_source_file c7dt02144e2.cif
_cod_data_source_block dal1634
_cod_database_code 7043583
_shelx_space_group_comment
;
The symmetry employed for this shelxl refinement is uniquely defined
by the following loop, which should always be used as a source of
symmetry information in preference to the above space-group names.
They are only intended as comments.
;
_shelx_estimated_absorpt_t_max 0.929
_shelx_estimated_absorpt_t_min 0.834
_olex2_refinement_description
;
1. Fixed Uiso
 At 1.2 times of:
  All C(H) groups, All C(H,H) groups, All N(H) groups
 At 1.5 times of:
  All C(H,H,H) groups
2.a Ternary CH refined with riding coordinates:
 N3(H3)
2.b Secondary CH2 refined with riding coordinates:
 C6(H6A,H6B), C5(H5A,H5B), C4(H4A,H4B), C3(H3A,H3B), C2(H2A,H2B), C1(H1A,H1B)
2.c Aromatic/amide H refined with riding coordinates:
 C12(H12), C13(H13), C14(H14), C15(H15), C16(H16), C22(H22), C23(H23),
 C24(H24), C25(H25), C26(H26), C32(H32), C33(H33), C34(H34), C35(H35), C36(H36),
  C42(H42), C43(H43), C44(H44), C45(H45), C46(H46)
2.d Idealised Me refined as rotating group:
 C7(H7A,H7B,H7C)
;
_shelx_shelxl_version_number 2014/7
_olex2_submission_special_instructions 'No special instructions were received'

loop_
_space_group_symop_operation_xyz
'x, y, z'
'-x, y+1/2, -z+1/2'
'-x, -y, -z'
'x, -y-1/2, z-1/2'

loop_
_atom_site_label
_atom_site_type_symbol
_atom_site_fract_x
_atom_site_fract_y
_atom_site_fract_z
_atom_site_U_iso_or_equiv
_atom_site_adp_type
_atom_site_occupancy
_atom_site_site_symmetry_order
_atom_site_calc_flag
_atom_site_refinement_flags_posn
Ni1 Ni 0.36670(4) 0.34128(2) 0.84534(3) 0.01993(14) Uani 1 1 d .
Cl1 Cl 0.22328(9) 0.32547(4) 0.92088(6) 0.0383(2) Uani 1 1 d .
Cl2 Cl 0.52626(9) 0.33356(5) 0.99096(6) 0.0471(3) Uani 1 1 d .
P1 P 0.20508(7) 0.35527(3) 0.70749(6) 0.01762(19) Uani 1 1 d .
P2 P 0.51764(7) 0.35216(4) 0.78187(6) 0.02015(19) Uani 1 1 d .
O1 O 0.34869(19) 0.44180(9) 0.53125(15) 0.0226(5) Uani 1 1 d .
N1 N 0.2306(2) 0.36374(11) 0.59943(17) 0.0185(5) Uani 1 1 d .
N2 N 0.4812(2) 0.36656(12) 0.66057(18) 0.0222(5) Uani 1 1 d .
N3 N 0.3506(2) 0.33434(11) 0.48236(17) 0.0210(5) Uani 1 1 d .
H3 H 0.3522 0.2894 0.5050 0.025 Uiso 1 1 calc R
C6 C 0.5956(3) 0.37808(17) 0.6283(2) 0.0303(8) Uani 1 1 d .
H6A H 0.6771 0.3702 0.6855 0.036 Uiso 1 1 calc R
H6B H 0.5957 0.4229 0.6079 0.036 Uiso 1 1 calc R
C5 C 0.5919(3) 0.33581(16) 0.5418(3) 0.0336(8) Uani 1 1 d .
H5A H 0.5993 0.2912 0.5642 0.040 Uiso 1 1 calc R
H5B H 0.6678 0.3455 0.5213 0.040 Uiso 1 1 calc R
C4 C 0.4671(3) 0.34392(16) 0.4517(2) 0.0302(8) Uani 1 1 d .
H4A H 0.4646 0.3869 0.4233 0.036 Uiso 1 1 calc R
H4B H 0.4656 0.3128 0.3990 0.036 Uiso 1 1 calc R
C3 C 0.2301(3) 0.34289(14) 0.3930(2) 0.0263(7) Uani 1 1 d .
H3A H 0.2290 0.3117 0.3406 0.032 Uiso 1 1 calc R
H3B H 0.2294 0.3858 0.3648 0.032 Uiso 1 1 calc R
C2 C 0.1099(3) 0.33405(15) 0.4225(2) 0.0283(7) Uani 1 1 d .
H2A H 0.0311 0.3441 0.3640 0.034 Uiso 1 1 calc R
H2B H 0.1040 0.2891 0.4403 0.034 Uiso 1 1 calc R
C1 C 0.1114(3) 0.37526(15) 0.5104(2) 0.0237(7) Uani 1 1 d .
H1A H 0.1082 0.4204 0.4907 0.028 Uiso 1 1 calc R
H1B H 0.0330 0.3662 0.5281 0.028 Uiso 1 1 calc R
C7 C 0.3500(4) 0.49446(15) 0.5927(3) 0.0367(8) Uani 1 1 d .
H7A H 0.3494 0.5335 0.5553 0.055 Uiso 1 1 calc GR
H7B H 0.4288 0.4932 0.6527 0.055 Uiso 1 1 calc GR
H7C H 0.2726 0.4933 0.6127 0.055 Uiso 1 1 calc GR
C11 C 0.1163(3) 0.42546(14) 0.7250(2) 0.0237(7) Uani 1 1 d .
C12 C -0.0130(3) 0.43911(15) 0.6679(2) 0.0298(7) Uani 1 1 d .
H12 H -0.0618 0.4100 0.6180 0.036 Uiso 1 1 calc R
C13 C -0.0712(4) 0.49465(16) 0.6831(3) 0.0383(9) Uani 1 1 d .
H13 H -0.1597 0.5033 0.6440 0.046 Uiso 1 1 calc R
C14 C -0.0005(4) 0.53736(16) 0.7550(3) 0.0399(9) Uani 1 1 d .
H14 H -0.0400 0.5755 0.7654 0.048 Uiso 1 1 calc R
C15 C 0.1270(4) 0.52450(15) 0.8115(3) 0.0385(9) Uani 1 1 d .
H15 H 0.1759 0.5539 0.8608 0.046 Uiso 1 1 calc R
C16 C 0.1840(3) 0.46921(15) 0.7968(3) 0.0313(8) Uani 1 1 d .
H16 H 0.2721 0.4607 0.8370 0.038 Uiso 1 1 calc R
C21 C 0.0874(3) 0.29048(13) 0.6812(2) 0.0205(6) Uani 1 1 d .
C22 C 0.1068(3) 0.23875(14) 0.6270(2) 0.0249(7) Uani 1 1 d .
H22 H 0.1813 0.2371 0.6069 0.030 Uiso 1 1 calc R
C23 C 0.0169(3) 0.18965(15) 0.6025(2) 0.0348(8) Uani 1 1 d .
H23 H 0.0305 0.1542 0.5661 0.042 Uiso 1 1 calc R
C24 C -0.0919(3) 0.19200(16) 0.6305(3) 0.0374(9) Uani 1 1 d .
H24 H -0.1545 0.1588 0.6115 0.045 Uiso 1 1 calc R
C25 C -0.1102(3) 0.24197(16) 0.6857(3) 0.0345(8) Uani 1 1 d .
H25 H -0.1846 0.2429 0.7058 0.041 Uiso 1 1 calc R
C26 C -0.0209(3) 0.29106(15) 0.7123(2) 0.0290(7) Uani 1 1 d .
H26 H -0.0332 0.3252 0.7517 0.035 Uiso 1 1 calc R
C31 C 0.6300(3) 0.41549(15) 0.8464(2) 0.0291(7) Uani 1 1 d .
C32 C 0.7640(3) 0.41561(18) 0.8639(2) 0.0359(8) Uani 1 1 d .
H32 H 0.8040 0.3797 0.8465 0.043 Uiso 1 1 calc R
C33 C 0.8388(4) 0.4683(2) 0.9068(3) 0.0492(10) Uani 1 1 d .
H33 H 0.9300 0.4680 0.9190 0.059 Uiso 1 1 calc R
C34 C 0.7817(4) 0.5208(2) 0.9318(3) 0.0553(11) Uani 1 1 d .
H34 H 0.8338 0.5566 0.9607 0.066 Uiso 1 1 calc R
C35 C 0.6502(4) 0.52179(19) 0.9152(3) 0.0513(11) Uani 1 1 d .
H35 H 0.6110 0.5579 0.9328 0.062 Uiso 1 1 calc R
C36 C 0.5752(4) 0.46907(17) 0.8723(3) 0.0408(9) Uani 1 1 d .
H36 H 0.4841 0.4698 0.8604 0.049 Uiso 1 1 calc R
C41 C 0.6087(3) 0.27784(14) 0.8031(2) 0.0216(6) Uani 1 1 d .
C42 C 0.7191(3) 0.26648(15) 0.8873(2) 0.0273(7) Uani 1 1 d .
H42 H 0.7525 0.2990 0.9356 0.033 Uiso 1 1 calc R
C43 C 0.7806(3) 0.20787(16) 0.9011(2) 0.0321(8) Uani 1 1 d .
H43 H 0.8570 0.2009 0.9579 0.039 Uiso 1 1 calc R
C44 C 0.7312(3) 0.15975(15) 0.8324(3) 0.0339(8) Uani 1 1 d .
H44 H 0.7732 0.1197 0.8419 0.041 Uiso 1 1 calc R
C45 C 0.6205(3) 0.17026(15) 0.7503(3) 0.0312(8) Uani 1 1 d .
H45 H 0.5852 0.1369 0.7039 0.037 Uiso 1 1 calc R
C46 C 0.5601(3) 0.22863(14) 0.7346(2) 0.0250(7) Uani 1 1 d .
H46 H 0.4849 0.2354 0.6767 0.030 Uiso 1 1 calc R
B1 B 0.3531(3) 0.38015(15) 0.5772(2) 0.0181(7) Uani 1 1 d .

loop_
_atom_site_aniso_label
_atom_site_aniso_U_11
_atom_site_aniso_U_22
_atom_site_aniso_U_33
_atom_site_aniso_U_23
_atom_site_aniso_U_13
_atom_site_aniso_U_12
Ni1 0.0270(2) 0.0193(2) 0.0150(2) 0.00158(14) 0.00917(17) 0.00279(15)
Cl1 0.0473(5) 0.0471(5) 0.0286(5) -0.0051(4) 0.0235(4) -0.0187(4)
Cl2 0.0445(5) 0.0772(7) 0.0174(4) 0.0082(4) 0.0079(4) 0.0286(5)
P1 0.0202(4) 0.0161(4) 0.0185(4) -0.0005(3) 0.0092(3) -0.0012(3)
P2 0.0194(4) 0.0246(4) 0.0152(4) -0.0006(3) 0.0044(3) 0.0031(3)
O1 0.0306(11) 0.0162(10) 0.0217(11) 0.0012(8) 0.0101(9) -0.0019(9)
N1 0.0179(12) 0.0206(12) 0.0144(12) 0.0011(10) 0.0024(10) -0.0023(10)
N2 0.0178(13) 0.0312(14) 0.0186(13) 0.0021(11) 0.0077(10) 0.0014(11)
N3 0.0272(14) 0.0209(13) 0.0168(13) 0.0004(10) 0.0099(11) 0.0025(10)
C6 0.0175(15) 0.048(2) 0.0276(18) 0.0014(15) 0.0112(13) -0.0009(14)
C5 0.0265(18) 0.047(2) 0.0319(19) 0.0030(16) 0.0163(15) 0.0076(15)
C4 0.0349(19) 0.039(2) 0.0223(17) -0.0004(14) 0.0177(15) 0.0024(14)
C3 0.0352(18) 0.0287(18) 0.0128(15) -0.0036(12) 0.0053(14) -0.0035(13)
C2 0.0316(18) 0.0329(18) 0.0181(16) -0.0034(13) 0.0055(14) -0.0067(14)
C1 0.0169(15) 0.0328(18) 0.0191(16) 0.0031(13) 0.0032(12) -0.0032(12)
C7 0.056(2) 0.0177(17) 0.041(2) -0.0013(15) 0.0221(18) -0.0042(15)
C11 0.0306(17) 0.0205(16) 0.0263(17) 0.0007(13) 0.0179(14) 0.0010(13)
C12 0.0359(19) 0.0256(17) 0.0278(18) -0.0015(14) 0.0108(15) 0.0046(14)
C13 0.041(2) 0.037(2) 0.037(2) 0.0028(16) 0.0125(17) 0.0142(16)
C14 0.056(2) 0.0275(19) 0.039(2) 0.0034(16) 0.0206(19) 0.0159(17)
C15 0.054(2) 0.0206(18) 0.043(2) -0.0091(15) 0.0182(19) 0.0014(16)
C16 0.0325(18) 0.0251(18) 0.040(2) -0.0030(14) 0.0168(16) -0.0002(14)
C21 0.0230(15) 0.0187(15) 0.0188(15) 0.0035(12) 0.0060(12) -0.0021(12)
C22 0.0279(17) 0.0205(16) 0.0245(16) 0.0008(13) 0.0068(14) -0.0003(13)
C23 0.046(2) 0.0192(17) 0.0302(19) 0.0022(14) 0.0021(16) -0.0023(15)
C24 0.0327(19) 0.0286(19) 0.036(2) 0.0161(16) -0.0073(16) -0.0128(15)
C25 0.0241(17) 0.040(2) 0.036(2) 0.0188(16) 0.0064(15) -0.0040(14)
C26 0.0264(17) 0.0304(18) 0.0324(18) 0.0078(14) 0.0131(15) -0.0024(13)
C31 0.0301(18) 0.0317(18) 0.0215(17) -0.0008(14) 0.0039(14) -0.0012(14)
C32 0.0307(19) 0.047(2) 0.0283(18) -0.0049(16) 0.0081(15) -0.0071(16)
C33 0.041(2) 0.063(3) 0.040(2) -0.006(2) 0.0091(18) -0.021(2)
C34 0.061(3) 0.047(3) 0.045(3) -0.008(2) 0.003(2) -0.022(2)
C35 0.056(3) 0.037(2) 0.047(2) -0.0156(18) 0.000(2) 0.0006(18)
C36 0.035(2) 0.038(2) 0.039(2) -0.0096(17) -0.0003(17) 0.0044(16)
C41 0.0200(15) 0.0282(17) 0.0185(16) 0.0041(12) 0.0093(13) 0.0048(12)
C42 0.0253(17) 0.0336(18) 0.0235(17) 0.0013(13) 0.0091(14) 0.0047(13)
C43 0.0258(17) 0.042(2) 0.0295(18) 0.0099(16) 0.0108(15) 0.0128(15)
C44 0.042(2) 0.0283(18) 0.043(2) 0.0140(16) 0.0295(18) 0.0134(15)
C45 0.042(2) 0.0257(18) 0.0317(19) 0.0010(14) 0.0204(16) -0.0023(14)
C46 0.0266(17) 0.0286(17) 0.0210(16) 0.0025(13) 0.0097(14) 0.0006(13)
B1 0.0228(17) 0.0140(16) 0.0194(17) -0.0006(13) 0.0094(14) -0.0009(13)

loop_
_atom_type_symbol
_atom_type_description
_atom_type_scat_dispersion_real
_atom_type_scat_dispersion_imag
_atom_type_scat_source
C C 0.0033 0.0016 'International Tables Vol C Tables 4.2.6.8 and 6.1.1.4'
H H 0.0000 0.0000 'International Tables Vol C Tables 4.2.6.8 and 6.1.1.4'
B B 0.0013 0.0007 'International Tables Vol C Tables 4.2.6.8 and 6.1.1.4'
Cl Cl 0.1484 0.1585 'International Tables Vol C Tables 4.2.6.8 and 6.1.1.4'
N N 0.0061 0.0033 'International Tables Vol C Tables 4.2.6.8 and 6.1.1.4'
Ni Ni 0.3393 1.1124 'International Tables Vol C Tables 4.2.6.8 and 6.1.1.4'
O O 0.0106 0.0060 'International Tables Vol C Tables 4.2.6.8 and 6.1.1.4'
P P 0.1023 0.0942 'International Tables Vol C Tables 4.2.6.8 and 6.1.1.4'

loop_
_geom_angle_atom_site_label_1
_geom_angle_atom_site_label_2
_geom_angle_atom_site_label_3
_geom_angle
Cl2 Ni1 Cl1 89.85(4)
P1 Ni1 Cl1 88.02(3)
P1 Ni1 Cl2 175.46(4)
P2 Ni1 Cl1 175.18(4)
P2 Ni1 Cl2 85.88(4)
P2 Ni1 P1 96.40(3)
N1 P1 Ni1 120.47(9)
N1 P1 C11 107.61(13)
N1 P1 C21 102.89(13)
C11 P1 Ni1 107.06(10)
C21 P1 Ni1 112.37(9)
C21 P1 C11 105.45(14)
N2 P2 Ni1 120.82(9)
N2 P2 C31 105.29(14)
N2 P2 C41 104.55(13)
C31 P2 Ni1 110.33(11)
C41 P2 Ni1 106.96(10)
C41 P2 C31 108.25(14)
C7 O1 B1 116.1(2)
C1 N1 P1 115.18(18)
C1 N1 B1 111.2(2)
B1 N1 P1 131.15(19)
C6 N2 P2 115.04(19)
C6 N2 B1 112.0(2)
B1 N2 P2 132.25(19)
C4 N3 H3 107.5
C4 N3 B1 112.5(2)
C3 N3 H3 107.5
C3 N3 C4 109.0(2)
C3 N3 B1 112.6(2)
B1 N3 H3 107.5
N2 C6 H6A 109.4
N2 C6 H6B 109.4
N2 C6 C5 111.3(3)
H6A C6 H6B 108.0
C5 C6 H6A 109.4
C5 C6 H6B 109.4
C6 C5 H5A 109.1
C6 C5 H5B 109.1
C6 C5 C4 112.5(3)
H5A C5 H5B 107.8
C4 C5 H5A 109.1
C4 C5 H5B 109.1
N3 C4 C5 110.2(2)
N3 C4 H4A 109.6
N3 C4 H4B 109.6
C5 C4 H4A 109.6
C5 C4 H4B 109.6
H4A C4 H4B 108.1
N3 C3 H3A 109.6
N3 C3 H3B 109.6
N3 C3 C2 110.1(2)
H3A C3 H3B 108.2
C2 C3 H3A 109.6
C2 C3 H3B 109.6
C3 C2 H2A 109.0
C3 C2 H2B 109.0
H2A C2 H2B 107.8
C1 C2 C3 113.0(2)
C1 C2 H2A 109.0
C1 C2 H2B 109.0
N1 C1 C2 111.2(2)
N1 C1 H1A 109.4
N1 C1 H1B 109.4
C2 C1 H1A 109.4
C2 C1 H1B 109.4
H1A C1 H1B 108.0
O1 C7 H7A 109.5
O1 C7 H7B 109.5
O1 C7 H7C 109.5
H7A C7 H7B 109.5
H7A C7 H7C 109.5
H7B C7 H7C 109.5
C12 C11 P1 124.4(2)
C16 C11 P1 117.8(2)
C16 C11 C12 117.7(3)
C11 C12 H12 119.6
C13 C12 C11 120.8(3)
C13 C12 H12 119.6
C12 C13 H13 120.1
C14 C13 C12 119.9(3)
C14 C13 H13 120.1
C13 C14 H14 120.1
C15 C14 C13 119.8(3)
C15 C14 H14 120.1
C14 C15 H15 119.9
C14 C15 C16 120.1(3)
C16 C15 H15 119.9
C11 C16 H16 119.2
C15 C16 C11 121.6(3)
C15 C16 H16 119.2
C22 C21 P1 118.0(2)
C22 C21 C26 119.2(3)
C26 C21 P1 122.8(2)
C21 C22 H22 120.2
C23 C22 C21 119.6(3)
C23 C22 H22 120.2
C22 C23 H23 119.8
C24 C23 C22 120.5(3)
C24 C23 H23 119.8
C23 C24 H24 119.9
C25 C24 C23 120.2(3)
C25 C24 H24 119.9
C24 C25 H25 119.8
C24 C25 C26 120.4(3)
C26 C25 H25 119.8
C21 C26 H26 120.0
C25 C26 C21 120.0(3)
C25 C26 H26 120.0
C32 C31 P2 124.7(3)
C36 C31 P2 116.9(2)
C36 C31 C32 118.2(3)
C31 C32 H32 120.0
C33 C32 C31 120.0(3)
C33 C32 H32 120.0
C32 C33 H33 119.7
C34 C33 C32 120.5(4)
C34 C33 H33 119.7
C33 C34 H34 119.7
C35 C34 C33 120.5(4)
C35 C34 H34 119.7
C34 C35 H35 120.5
C34 C35 C36 119.0(4)
C36 C35 H35 120.5
C31 C36 C35 121.8(4)
C31 C36 H36 119.1
C35 C36 H36 119.1
C42 C41 P2 123.3(2)
C42 C41 C46 118.4(3)
C46 C41 P2 118.1(2)
C41 C42 H42 119.8
C43 C42 C41 120.5(3)
C43 C42 H42 119.8
C42 C43 H43 119.9
C44 C43 C42 120.3(3)
C44 C43 H43 119.9
C43 C44 H44 120.2
C45 C44 C43 119.5(3)
C45 C44 H44 120.2
C44 C45 H45 119.6
C44 C45 C46 120.8(3)
C46 C45 H45 119.6
C41 C46 H46 119.8
C45 C46 C41 120.5(3)
C45 C46 H46 119.8
O1 B1 N1 113.8(2)
O1 B1 N2 113.6(2)
O1 B1 N3 99.9(2)
N1 B1 N3 105.6(2)
N2 B1 N1 115.9(2)
N2 B1 N3 106.0(2)

loop_
_geom_bond_atom_site_label_1
_geom_bond_atom_site_label_2
_geom_bond_distance
Ni1 Cl1 2.2071(9)
Ni1 Cl2 2.2000(10)
Ni1 P1 2.1538(8)
Ni1 P2 2.1458(9)
P1 N1 1.659(2)
P1 C11 1.835(3)
P1 C21 1.825(3)
P2 N2 1.655(2)
P2 C31 1.832(3)
P2 C41 1.827(3)
O1 C7 1.410(4)
O1 B1 1.450(4)
N1 C1 1.487(4)
N1 B1 1.517(4)
N2 C6 1.491(4)
N2 B1 1.514(4)
N3 H3 1.0000
N3 C4 1.494(4)
N3 C3 1.489(4)
N3 B1 1.650(4)
C6 H6A 0.9900
C6 H6B 0.9900
C6 C5 1.507(5)
C5 H5A 0.9900
C5 H5B 0.9900
C5 C4 1.521(4)
C4 H4A 0.9900
C4 H4B 0.9900
C3 H3A 0.9900
C3 H3B 0.9900
C3 C2 1.521(4)
C2 H2A 0.9900
C2 H2B 0.9900
C2 C1 1.516(4)
C1 H1A 0.9900
C1 H1B 0.9900
C7 H7A 0.9800
C7 H7B 0.9800
C7 H7C 0.9800
C11 C12 1.393(4)
C11 C16 1.385(4)
C12 H12 0.9500
C12 C13 1.386(4)
C13 H13 0.9500
C13 C14 1.381(5)
C14 H14 0.9500
C14 C15 1.372(5)
C15 H15 0.9500
C15 C16 1.373(4)
C16 H16 0.9500
C21 C22 1.394(4)
C21 C26 1.397(4)
C22 H22 0.9500
C22 C23 1.387(4)
C23 H23 0.9500
C23 C24 1.378(5)
C24 H24 0.9500
C24 C25 1.369(5)
C25 H25 0.9500
C25 C26 1.383(4)
C26 H26 0.9500
C31 C32 1.397(4)
C31 C36 1.388(5)
C32 H32 0.9500
C32 C33 1.389(5)
C33 H33 0.9500
C33 C34 1.378(6)
C34 H34 0.9500
C34 C35 1.373(6)
C35 H35 0.9500
C35 C36 1.392(5)
C36 H36 0.9500
C41 C42 1.393(4)
C41 C46 1.397(4)
C42 H42 0.9500
C42 C43 1.390(4)
C43 H43 0.9500
C43 C44 1.382(5)
C44 H44 0.9500
C44 C45 1.376(5)
C45 H45 0.9500
C45 C46 1.380(4)
C46 H46 0.9500

loop_
_geom_torsion_atom_site_label_1
_geom_torsion_atom_site_label_2
_geom_torsion_atom_site_label_3
_geom_torsion_atom_site_label_4
_geom_torsion
Ni1 P1 N1 C1 -178.00(16)
Ni1 P1 N1 B1 -17.7(3)
Ni1 P1 C11 C12 -159.3(2)
Ni1 P1 C11 C16 23.6(3)
Ni1 P1 C21 C22 -88.7(2)
Ni1 P1 C21 C26 91.9(2)
Ni1 P2 N2 C6 175.37(18)
Ni1 P2 N2 B1 6.1(3)
Ni1 P2 C31 C32 145.7(3)
Ni1 P2 C31 C36 -39.5(3)
Ni1 P2 C41 C42 -91.7(2)
Ni1 P2 C41 C46 84.1(2)
P1 N1 C1 C2 -134.0(2)
P1 N1 B1 O1 -111.8(3)
P1 N1 B1 N2 22.6(4)
P1 N1 B1 N3 139.6(2)
P1 C11 C12 C13 -177.2(3)
P1 C11 C16 C15 176.8(3)
P1 C21 C22 C23 -177.7(2)
P1 C21 C26 C25 176.7(2)
P2 N2 C6 C5 127.4(2)
P2 N2 B1 O1 118.4(3)
P2 N2 B1 N1 -16.2(4)
P2 N2 B1 N3 -132.9(2)
P2 C31 C32 C33 175.1(3)
P2 C31 C36 C35 -175.5(3)
P2 C41 C42 C43 177.2(2)
P2 C41 C46 C45 -176.0(2)
N1 P1 C11 C12 69.9(3)
N1 P1 C11 C16 -107.2(2)
N1 P1 C21 C22 42.3(3)
N1 P1 C21 C26 -137.1(2)
N2 P2 C31 C32 -82.4(3)
N2 P2 C31 C36 92.4(3)
N2 P2 C41 C42 139.0(2)
N2 P2 C41 C46 -45.2(3)
N2 C6 C5 C4 57.4(4)
N3 C3 C2 C1 53.0(3)
C6 N2 B1 O1 -51.2(3)
C6 N2 B1 N1 174.3(2)
C6 N2 B1 N3 57.5(3)
C6 C5 C4 N3 -54.6(4)
C4 N3 C3 C2 -179.4(2)
C4 N3 B1 O1 62.6(3)
C4 N3 B1 N1 -179.1(2)
C4 N3 B1 N2 -55.6(3)
C3 N3 C4 C5 179.7(2)
C3 N3 B1 O1 -61.1(3)
C3 N3 B1 N1 57.2(3)
C3 N3 B1 N2 -179.3(2)
C3 C2 C1 N1 -56.6(3)
C1 N1 B1 O1 49.1(3)
C1 N1 B1 N2 -176.4(2)
C1 N1 B1 N3 -59.4(3)
C7 O1 B1 N1 68.3(3)
C7 O1 B1 N2 -67.3(3)
C7 O1 B1 N3 -179.7(2)
C11 P1 N1 C1 -55.1(2)
C11 P1 N1 B1 105.3(3)
C11 P1 C21 C22 155.0(2)
C11 P1 C21 C26 -24.4(3)
C11 C12 C13 C14 0.5(5)
C12 C11 C16 C15 -0.5(5)
C12 C13 C14 C15 -0.3(6)
C13 C14 C15 C16 -0.3(6)
C14 C15 C16 C11 0.7(5)
C16 C11 C12 C13 -0.1(5)
C21 P1 N1 C1 56.0(2)
C21 P1 N1 B1 -143.6(3)
C21 P1 C11 C12 -39.4(3)
C21 P1 C11 C16 143.5(2)
C21 C22 C23 C24 0.7(5)
C22 C21 C26 C25 -2.7(4)
C22 C23 C24 C25 -2.1(5)
C23 C24 C25 C26 1.1(5)
C24 C25 C26 C21 1.3(5)
C26 C21 C22 C23 1.7(4)
C31 P2 N2 C6 49.7(2)
C31 P2 N2 B1 -119.6(3)
C31 P2 C41 C42 27.2(3)
C31 P2 C41 C46 -157.0(2)
C31 C32 C33 C34 -0.4(6)
C32 C31 C36 C35 -0.4(5)
C32 C33 C34 C35 0.4(6)
C33 C34 C35 C36 -0.3(6)
C34 C35 C36 C31 0.3(6)
C36 C31 C32 C33 0.4(5)
C41 P2 N2 C6 -64.2(2)
C41 P2 N2 B1 126.5(3)
C41 P2 C31 C32 29.0(3)
C41 P2 C31 C36 -156.3(3)
C41 C42 C43 C44 -1.5(5)
C42 C41 C46 C45 0.0(4)
C42 C43 C44 C45 0.0(5)
C43 C44 C45 C46 1.4(5)
C44 C45 C46 C41 -1.4(5)
C46 C41 C42 C43 1.4(4)
B1 N1 C1 C2 61.8(3)
B1 N2 C6 C5 -61.1(3)
B1 N3 C4 C5 54.1(3)
B1 N3 C3 C2 -53.8(3)
